data_7124758
loop_
_publ_author_name
'Burgun, Alexandre'
'Valente, Peter'
'Evans, Jack D.'
'Huang, David M.'
'Sumby, Christopher J.'
'Doonan, Christian J.'

_publ_section_title
;
 Endohedrally functionalised porous organic cages.
;
_journal_issue 57
_journal_name_full 'Chemical communications (Cambridge, England)'
_journal_page_first 8850
_journal_page_last 8853
_journal_paper_doi 10.1039/c6cc04423a
_journal_volume 52
_journal_year 2016
_chemical_formula_moiety 'C106 H56 N6 O2'
_chemical_formula_sum 'C106 H56 N6 O2'
_chemical_formula_weight 1445.56
_space_group_crystal_system triclinic
_space_group_IT_number 2
_space_group_name_Hall '-P 1'
_space_group_name_H-M_alt 'P -1'
_atom_sites_solution_hydrogens geom
_atom_sites_solution_primary direct
_audit_creation_date 2016-03-23
_audit_creation_method
;
Olex2 1.2
(compiled 2016.02.19 svn.r3266 for OlexSys, GUI svn.r5155)
;
_audit_update_record
;
2016-04-21 deposited with the CCDC.
2016-06-17 downloaded from the CCDC.
;
_cell_angle_alpha 102.93(3)
_cell_angle_beta 101.11(3)
_cell_angle_gamma 112.55(3)
_cell_formula_units_Z 2
_cell_length_a 16.792(3)
_cell_length_b 19.978(4)
_cell_length_c 23.171(5)
_cell_measurement_reflns_used 6228
_cell_measurement_temperature 100(2)
_cell_measurement_theta_max 21.48
_cell_measurement_theta_min 1.02
_cell_volume 6654(4)
_computing_cell_refinement 'XDS (Kabsch, 1993)'
_computing_data_collection 'BluIce (McPhillips, 2002)'
_computing_data_reduction 'XDS (Kabsch, 1993)'
_computing_molecular_graphics 'Olex2 (Dolomanov et al., 2009)'
_computing_publication_material 'Olex2 (Dolomanov et al., 2009)'
_computing_structure_refinement 'ShelXL_ifc (Sheldrick, 2008)'
_computing_structure_solution 'ShelXS (Sheldrick, 2008)'
_diffrn_ambient_temperature 100
_diffrn_measured_fraction_theta_full 0.947
_diffrn_measured_fraction_theta_max 0.947
_diffrn_measurement_device_type 'ADSC Quantum 210r'
_diffrn_measurement_method 'Phi Scan'
_diffrn_radiation_monochromator 'Silicon Double Crystal'
_diffrn_radiation_type Synchrotron
_diffrn_radiation_wavelength 0.71073
_diffrn_reflns_av_R_equivalents 0.0487
_diffrn_reflns_av_unetI/netI 0.0435
_diffrn_reflns_Laue_measured_fraction_full 0.947
_diffrn_reflns_Laue_measured_fraction_max 0.947
_diffrn_reflns_limit_h_max 16
_diffrn_reflns_limit_h_min -16
_diffrn_reflns_limit_k_max 19
_diffrn_reflns_limit_k_min -19
_diffrn_reflns_limit_l_max 22
_diffrn_reflns_limit_l_min -22
_diffrn_reflns_number 44762
_diffrn_reflns_point_group_measured_fraction_full 0.947
_diffrn_reflns_point_group_measured_fraction_max 0.947
_diffrn_reflns_theta_full 19.905
_diffrn_reflns_theta_max 19.905
_diffrn_reflns_theta_min 1.168
_diffrn_source 'MX1 Beamline Australian Synchrotron'
_exptl_absorpt_coefficient_mu 0.043
_exptl_absorpt_correction_type multi-scan
_exptl_absorpt_process_details 'XDS (Kabsch, 1993)'
_exptl_crystal_colour 'pale brown'
_exptl_crystal_density_diffrn 0.722
_exptl_crystal_density_meas ?
_exptl_crystal_description rod
_exptl_crystal_F_000 1500
_exptl_crystal_size_max 0.60
_exptl_crystal_size_mid 0.06
_exptl_crystal_size_min 0.05
_platon_squeeze_details
;
The crystals have around 53% solvent accessible 
volume occupied with a possible mixture of 
toluene/hexane. This was not added
to the formula.
;
_refine_diff_density_max 0.427
_refine_diff_density_min -0.289
_refine_diff_density_rms 0.066
_refine_ls_extinction_method none
_refine_ls_goodness_of_fit_ref 1.328
_refine_ls_hydrogen_treatment constr
_refine_ls_matrix_type full
_refine_ls_number_parameters 969
_refine_ls_number_reflns 11599
_refine_ls_number_restraints 1
_refine_ls_restrained_S_all 1.442
_refine_ls_R_factor_all 0.1527
_refine_ls_R_factor_gt 0.1241
_refine_ls_shift/su_max 0.000
_refine_ls_shift/su_mean 0.000
_refine_ls_structure_factor_coef Fsqd
_refine_ls_weighting_details 'w=1/[\s^2^(Fo^2^)+(0.2000P)^2^] where P=(Fo^2^+2Fc^2^)/3'
_refine_ls_weighting_scheme calc
_refine_ls_wR_factor_gt 0.3369
_refine_ls_wR_factor_ref 0.3559
_reflns_Friedel_coverage 0.000
_reflns_number_gt 7096
_reflns_number_total 11599
_reflns_threshold_expression 'I > 2\s(I)'
_cod_data_source_file c6cc04423a2.cif
_cod_data_source_block C1-N6
_cod_depositor_comments
;
The following automatic conversions were performed:

data item '_exptl_crystal_density_meas' value 'not measured' was
changed to '?' -- the value is perceived as not measured.

Automatic conversion script
Id: cif_fix_values 6909 2019-04-08 15:41:33Z antanas 
;
_cod_original_cell_volume 6654(3)
_cod_database_code 7124758
_shelx_space_group_comment
;
The symmetry employed for this shelxl refinement is uniquely defined
by the following loop, which should always be used as a source of
symmetry information in preference to the above space-group names.
They are only intended as comments.
;
_olex2_refinement_description
;
1. Fixed Uiso
 At 1.2 times of:
  All C(H) groups
 At 1.5 times of:
  All C(H,H,H) groups
2. Restrained distances
 C64-C66
 -2.3 with sigma of 0.02
3.a Aromatic/amide H refined with riding coordinates:
 C3AA(H3AA), C4AA(H4AA), C7(H7), C8(H8), C11(H11), C12(H12), C14(H14),
 C15(H15), C2AA(H2AA), C20(H20), C21(H21), C29(H29), C30(H30), C31(H31),
 C40(H40), C41(H41), C37(H37), C38(H38), C44(H44), C45(H45), C47(H47), C48(H48),
  C54(H54), C55(H55), C56(H56), C66(H66), C64(H64), C65(H65), C71(H71),
 C70(H70), C74(H74), C73(H73), C76(H76), C77(H77), C79(H79), C80(H80), C86(H86),
  C87(H87), C88(H88), C96(H96), C97(H97), C98(H98), C105(H105), C101(H101),
 C102(H102), C103(H103), C108(H108), C109(H109), C111(H111), C112(H112)
3.b Fitted hexagon refined as free rotating group:
 C40(C41,C36,C37,C38,C39), C63(N62,C61,C66,C64,C65), C71(C70,C69,C74,C73,C72),
 C105(C101,C106,C102,C103,C104), C108(C109,C110,C111,C112,C107)
3.c Idealised Me refined as rotating group:
 C1(H1A,H1B,H1C), C114(H11A,H11B,H11C)
;
_shelx_shelxl_version_number 2014/7
_olex2_submission_special_instructions 'No special instructions were received'

loop_
_space_group_symop_operation_xyz
'x, y, z'
'-x, -y, -z'

loop_
_atom_site_label
_atom_site_type_symbol
_atom_site_fract_x
_atom_site_fract_y
_atom_site_fract_z
_atom_site_U_iso_or_equiv
_atom_site_adp_type
_atom_site_occupancy
_atom_site_site_symmetry_order
_atom_site_calc_flag
_atom_site_refinement_flags_posn
C1 C 1.4354(6) 0.3312(5) 0.8814(3) 0.138(3) Uani 1 1 d .
H1A H 1.4327 0.2805 0.8646 0.208 Uiso 1 1 calc GR
H1B H 1.4472 0.3446 0.9266 0.208 Uiso 1 1 calc GR
H1C H 1.4841 0.3695 0.8722 0.208 Uiso 1 1 calc GR
O2 O 1.3498(3) 0.3296(3) 0.8529(2) 0.1136(15) Uani 1 1 d .
C3 C 1.3255(5) 0.3106(4) 0.7868(3) 0.0927(19) Uani 1 1 d .
C3AA C 1.3728(5) 0.2963(4) 0.7510(3) 0.0912(18) Uani 1 1 d .
H3AA H 1.4312 0.3003 0.7685 0.109 Uiso 1 1 calc R
C4AA C 1.3360(5) 0.2754(3) 0.6874(3) 0.0878(17) Uani 1 1 d .
H4AA H 1.3698 0.2639 0.6615 0.105 Uiso 1 1 calc R
C6 C 1.2524(4) 0.2703(3) 0.6593(3) 0.0770(16) Uani 1 1 d .
C7 C 1.2066(4) 0.2910(3) 0.6995(3) 0.0886(18) Uani 1 1 d .
H7 H 1.1511 0.2918 0.6819 0.106 Uiso 1 1 calc R
C8 C 1.2383(5) 0.3099(4) 0.7624(3) 0.101(2) Uani 1 1 d .
H8 H 1.2056 0.3220 0.7889 0.121 Uiso 1 1 calc R
C9 C 1.2221(4) 0.2573(3) 0.5897(3) 0.0794(17) Uani 1 1 d .
C10 C 1.2821(4) 0.3352(4) 0.5835(3) 0.0818(17) Uani 1 1 d .
C11 C 1.2661(4) 0.3963(4) 0.6042(3) 0.0958(19) Uani 1 1 d .
H11 H 1.2169 0.3897 0.6205 0.115 Uiso 1 1 calc R
C12 C 1.3198(5) 0.4692(4) 0.6022(3) 0.102(2) Uani 1 1 d .
H12 H 1.3059 0.5109 0.6154 0.122 Uiso 1 1 calc R
C0AA C 1.3939(5) 0.4790(4) 0.5805(3) 0.095(2) Uani 1 1 d .
C14 C 1.4129(4) 0.4187(4) 0.5605(3) 0.096(2) Uani 1 1 d .
H14 H 1.4639 0.4263 0.5460 0.115 Uiso 1 1 calc R
C15 C 1.3582(4) 0.3460(3) 0.5611(3) 0.0895(18) Uani 1 1 d .
H15 H 1.3713 0.3041 0.5469 0.107 Uiso 1 1 calc R
C1AA C 1.4493(5) 0.5565(5) 0.5794(3) 0.109(2) Uani 1 1 d .
C17 C 1.4854(5) 0.6216(4) 0.5815(4) 0.118(3) Uani 1 1 d .
C18 C 1.5259(5) 0.7012(4) 0.5857(5) 0.107(2) Uani 1 1 d .
C2AA C 1.5679(6) 0.7539(5) 0.6455(5) 0.119(2) Uani 1 1 d .
H2AA H 1.5692 0.7373 0.6809 0.143 Uiso 1 1 calc R
C20 C 1.6086(6) 0.8325(5) 0.6526(4) 0.127(3) Uani 1 1 d .
H20 H 1.6397 0.8711 0.6923 0.153 Uiso 1 1 calc R
C21 C 1.6007(6) 0.8497(5) 0.5993(5) 0.117(2) Uani 1 1 d .
H21 H 1.6273 0.9019 0.6013 0.141 Uiso 1 1 calc R
C22 C 1.5549(5) 0.7934(5) 0.5421(4) 0.105(2) Uani 1 1 d .
N23 N 1.5184(4) 0.7158(3) 0.5337(3) 0.1025(17) Uani 1 1 d .
C24 C 1.5460(4) 0.8111(4) 0.4833(4) 0.102(2) Uani 1 1 d .
C25 C 1.5412(5) 0.8239(4) 0.4349(5) 0.106(2) Uani 1 1 d .
C26 C 1.5336(5) 0.8353(4) 0.3806(5) 0.112(3) Uani 1 1 d .
C27 C 1.5285(5) 0.8427(4) 0.3289(5) 0.119(3) Uani 1 1 d .
C28 C 1.5133(6) 0.8446(6) 0.2647(4) 0.108(2) Uani 1 1 d .
C29 C 1.5536(6) 0.9117(5) 0.2530(5) 0.130(3) Uani 1 1 d .
H29 H 1.5921 0.9588 0.2857 0.156 Uiso 1 1 calc R
C30 C 1.5360(7) 0.9081(5) 0.1917(6) 0.136(3) Uani 1 1 d .
H30 H 1.5640 0.9534 0.1818 0.163 Uiso 1 1 calc R
C31 C 1.4799(6) 0.8414(6) 0.1453(4) 0.126(3) Uani 1 1 d .
H31 H 1.4667 0.8386 0.1028 0.151 Uiso 1 1 calc R
C32 C 1.4412(5) 0.7753(5) 0.1639(4) 0.105(2) Uani 1 1 d .
N33 N 1.4576(4) 0.7754(4) 0.2223(3) 0.0995(16) Uani 1 1 d .
C34 C 1.3811(7) 0.7010(7) 0.1199(4) 0.117(3) Uani 1 1 d .
C35 C 1.3259(7) 0.6357(7) 0.0868(4) 0.124(3) Uani 1 1 d .
C40 C 1.2206(5) 0.4236(4) 0.0084(4) 0.248(8) Uani 1 1 d .
H40 H 1.2356 0.3823 0.0081 0.298 Uiso 1 1 calc R
C41 C 1.2812(4) 0.4975(4) 0.0476(3) 0.198(5) Uani 1 1 d G
H41 H 1.3377 0.5066 0.0742 0.237 Uiso 1 1 calc R
C36 C 1.2593(5) 0.5579(3) 0.0480(3) 0.118(3) Uani 1 1 d G
C37 C 1.1767(5) 0.5445(4) 0.0092(4) 0.186(4) Uani 1 1 d G
H37 H 1.1617 0.5859 0.0094 0.223 Uiso 1 1 calc R
C38 C 1.1161(4) 0.4707(4) -0.0301(3) 0.189(5) Uani 1 1 d G
H38 H 1.0596 0.4615 -0.0567 0.227 Uiso 1 1 calc R
C39 C 1.1380(4) 0.4102(3) -0.0305(3) 0.103(2) Uani 1 1 d G
C42 C 1.0679(4) 0.3281(5) -0.0724(3) 0.109(2) Uani 1 1 d .
C43 C 1.2299(4) 0.1890(3) 0.5500(3) 0.0836(18) Uani 1 1 d .
C44 C 1.2213(4) 0.1784(4) 0.4864(3) 0.0837(17) Uani 1 1 d .
H44 H 1.2147 0.2155 0.4691 0.100 Uiso 1 1 calc R
C45 C 1.2225(4) 0.1151(4) 0.4493(3) 0.0907(19) Uani 1 1 d .
H45 H 1.2184 0.1093 0.4068 0.109 Uiso 1 1 calc R
C46 C 1.2298(4) 0.0573(4) 0.4747(3) 0.0790(17) Uani 1 1 d .
C47 C 1.2322(4) 0.0666(4) 0.5347(3) 0.0839(17) Uani 1 1 d .
H47 H 1.2328 0.0271 0.5509 0.101 Uiso 1 1 calc R
C48 C 1.2336(4) 0.1294(4) 0.5726(3) 0.0851(18) Uani 1 1 d .
H48 H 1.2372 0.1338 0.6149 0.102 Uiso 1 1 calc R
C49 C 1.2352(4) -0.0047(5) 0.4350(4) 0.088(2) Uani 1 1 d .
C50 C 1.2430(4) -0.0587(5) 0.4007(4) 0.093(2) Uani 1 1 d .
C51 C 1.2560(4) -0.1165(5) 0.3600(3) 0.0869(18) Uani 1 1 d .
N52 N 1.2694(3) -0.0985(3) 0.3087(3) 0.0895(15) Uani 1 1 d .
C53 C 1.2837(4) -0.1503(6) 0.2706(4) 0.105(2) Uani 1 1 d .
C54 C 1.2852(5) -0.2177(4) 0.2806(4) 0.108(2) Uani 1 1 d .
H54 H 1.2995 -0.2506 0.2525 0.130 Uiso 1 1 calc R
C55 C 1.2662(6) -0.2327(5) 0.3301(4) 0.124(3) Uani 1 1 d .
H55 H 1.2609 -0.2793 0.3365 0.149 Uiso 1 1 calc R
C56 C 1.2538(5) -0.1786(5) 0.3734(4) 0.101(2) Uani 1 1 d .
H56 H 1.2441 -0.1862 0.4109 0.122 Uiso 1 1 calc R
C57 C 1.3022(5) -0.1280(4) 0.2152(4) 0.114(2) Uani 1 1 d .
C58 C 1.3178(6) -0.1039(5) 0.1730(4) 0.120(3) Uani 1 1 d .
C59 C 1.3314(6) -0.0792(5) 0.1277(4) 0.121(3) Uani 1 1 d .
C60 C 1.3373(6) -0.0585(5) 0.0846(4) 0.139(3) Uani 1 1 d .
C63 C 1.3074(5) 0.0357(4) -0.0308(3) 0.156(3) Uani 1 1 d .
N62 N 1.3066(4) 0.0119(3) 0.0211(3) 0.128(2) Uani 1 1 d G
C61 C 1.3463(5) -0.0358(4) 0.0310(3) 0.136(3) Uani 1 1 d G
C66 C 1.3868(5) -0.0597(4) -0.0110(4) 0.172(4) Uani 1 1 d DG
H66 H 1.4139 -0.0923 -0.0042 0.206 Uiso 1 1 calc R
C64 C 1.3875(6) -0.0358(5) -0.0629(4) 0.244(8) Uani 1 1 d DG
H64 H 1.4152 -0.0521 -0.0916 0.293 Uiso 1 1 calc R
C65 C 1.3478(6) 0.0119(5) -0.0728(3) 0.237(7) Uani 1 1 d G
H65 H 1.3484 0.0282 -0.1083 0.284 Uiso 1 1 calc R
C67 C 1.2658(8) 0.0832(7) -0.0372(5) 0.162(4) Uani 1 1 d .
C68 C 1.2321(8) 0.1214(7) -0.0439(5) 0.156(4) Uani 1 1 d .
C71 C 1.0686(4) 0.2102(5) -0.0433(4) 0.221(6) Uani 1 1 d .
H71 H 1.0161 0.2041 -0.0310 0.265 Uiso 1 1 calc R
C70 C 1.1078(6) 0.1613(5) -0.0368(5) 0.281(9) Uani 1 1 d G
H70 H 1.0820 0.1216 -0.0201 0.337 Uiso 1 1 calc R
C69 C 1.1846(6) 0.1703(5) -0.0548(4) 0.178(4) Uani 1 1 d G
C74 C 1.2223(4) 0.2283(5) -0.0792(3) 0.149(3) Uani 1 1 d G
H74 H 1.2749 0.2344 -0.0914 0.179 Uiso 1 1 calc R
C73 C 1.1832(5) 0.2772(3) -0.0857(3) 0.130(3) Uani 1 1 d G
H73 H 1.2090 0.3169 -0.1024 0.156 Uiso 1 1 calc R
C72 C 1.1064(5) 0.2682(4) -0.0677(3) 0.116(2) Uani 1 1 d G
C75 C 1.1195(4) 0.2338(3) 0.5625(3) 0.0815(17) Uani 1 1 d .
C76 C 1.0864(4) 0.2606(3) 0.5182(3) 0.0935(19) Uani 1 1 d .
H76 H 1.1276 0.2991 0.5065 0.112 Uiso 1 1 calc R
C77 C 0.9950(5) 0.2325(4) 0.4908(3) 0.106(2) Uani 1 1 d .
H77 H 0.9731 0.2504 0.4596 0.127 Uiso 1 1 calc R
C78 C 0.9339(4) 0.1767(4) 0.5093(3) 0.0928(19) Uani 1 1 d .
C79 C 0.9654(4) 0.1478(3) 0.5514(3) 0.0899(18) Uani 1 1 d .
H79 H 0.9242 0.1090 0.5629 0.108 Uiso 1 1 calc R
C80 C 1.0604(4) 0.1761(3) 0.5780(3) 0.0863(18) Uani 1 1 d .
H80 H 1.0831 0.1551 0.6064 0.104 Uiso 1 1 calc R
C81 C 0.8349(6) 0.1469(4) 0.4793(3) 0.097(2) Uani 1 1 d .
C82 C 0.7544(5) 0.1191(4) 0.4547(3) 0.0893(19) Uani 1 1 d .
C83 C 0.6616(4) 0.0865(4) 0.4232(3) 0.0854(17) Uani 1 1 d .
N84 N 0.6382(4) 0.1028(3) 0.3714(2) 0.0854(14) Uani 1 1 d .
C85 C 0.5478(5) 0.0716(4) 0.3415(3) 0.0850(17) Uani 1 1 d .
C86 C 0.4832(4) 0.0242(4) 0.3610(3) 0.0887(18) Uani 1 1 d .
H86 H 0.4209 0.0033 0.3383 0.106 Uiso 1 1 calc R
C87 C 0.5083(5) 0.0071(4) 0.4131(3) 0.0971(19) Uani 1 1 d .
H87 H 0.4638 -0.0258 0.4269 0.117 Uiso 1 1 calc R
C88 C 0.5981(4) 0.0376(4) 0.4451(3) 0.0882(18) Uani 1 1 d .
H88 H 0.6174 0.0261 0.4814 0.106 Uiso 1 1 calc R
C89 C 0.5274(4) 0.0906(4) 0.2870(4) 0.098(2) Uani 1 1 d .
C90 C 0.5129(5) 0.1086(4) 0.2399(4) 0.098(2) Uani 1 1 d .
C91 C 0.5057(4) 0.1329(4) 0.1915(4) 0.100(2) Uani 1 1 d .
C92 C 0.5055(5) 0.1560(4) 0.1480(4) 0.111(2) Uani 1 1 d .
C93 C 0.5149(6) 0.1965(4) 0.1008(3) 0.103(2) Uani 1 1 d .
N94 N 0.5904(4) 0.2098(4) 0.0858(3) 0.1087(18) Uani 1 1 d .
C95 C 0.6051(5) 0.2468(5) 0.0445(3) 0.111(2) Uani 1 1 d .
C96 C 0.5447(5) 0.2718(5) 0.0185(4) 0.122(3) Uani 1 1 d .
H96 H 0.5566 0.2987 -0.0102 0.146 Uiso 1 1 calc R
C97 C 0.4668(7) 0.2564(7) 0.0355(5) 0.170(4) Uani 1 1 d .
H97 H 0.4240 0.2725 0.0184 0.204 Uiso 1 1 calc R
C98 C 0.4514(6) 0.2175(6) 0.0775(4) 0.149(4) Uani 1 1 d .
H98 H 0.3981 0.2059 0.0897 0.179 Uiso 1 1 calc R
C99 C 0.6863(6) 0.2584(5) 0.0275(4) 0.125(3) Uani 1 1 d .
C100 C 0.7512(6) 0.2692(5) 0.0108(4) 0.129(3) Uani 1 1 d .
C105 C 0.8991(5) 0.2895(4) -0.0909(2) 0.146(3) Uani 1 1 d .
H105 H 0.8933 0.2859 -0.1332 0.175 Uiso 1 1 calc R
C101 C 0.8240(3) 0.2754(4) -0.0699(3) 0.150(3) Uani 1 1 d G
H101 H 0.7668 0.2622 -0.0979 0.180 Uiso 1 1 calc R
C106 C 0.8326(4) 0.2805(4) -0.0080(4) 0.128(3) Uani 1 1 d G
C102 C 0.9163(5) 0.2998(5) 0.0330(3) 0.216(6) Uani 1 1 d G
H102 H 0.9222 0.3033 0.0753 0.259 Uiso 1 1 calc R
C103 C 0.9914(4) 0.3139(5) 0.0120(3) 0.241(7) Uani 1 1 d G
H103 H 1.0486 0.3270 0.0400 0.290 Uiso 1 1 calc R
C104 C 0.9828(4) 0.3087(4) -0.0499(3) 0.116(2) Uani 1 1 d G
C108 C 1.0773(4) 0.3821(3) -0.1634(3) 0.149(3) Uani 1 1 d .
H108 H 1.1136 0.4323 -0.1343 0.178 Uiso 1 1 calc R
C109 C 1.0537(5) 0.3713(5) -0.2268(4) 0.168(4) Uani 1 1 d G
H109 H 1.0739 0.4141 -0.2411 0.202 Uiso 1 1 calc R
C110 C 1.0006(5) 0.2978(6) -0.2694(2) 0.146(3) Uani 1 1 d G
C111 C 0.9710(4) 0.2352(4) -0.2485(4) 0.157(4) Uani 1 1 d G
H111 H 0.9346 0.1850 -0.2776 0.189 Uiso 1 1 calc R
C112 C 0.9946(4) 0.2461(4) -0.1851(4) 0.152(3) Uani 1 1 d G
H112 H 0.9744 0.2033 -0.1708 0.183 Uiso 1 1 calc R
C107 C 1.0477(4) 0.3195(5) -0.1425(2) 0.125(3) Uani 1 1 d G
O113 O 0.9707(5) 0.2782(7) -0.3340(3) 0.220(4) Uani 1 1 d .
C114 C 0.9972(13) 0.3492(10) -0.3548(6) 0.254(8) Uani 1 1 d .
H11A H 0.9523 0.3690 -0.3528 0.382 Uiso 1 1 calc GR
H11B H 0.9992 0.3353 -0.3977 0.382 Uiso 1 1 calc GR
H11C H 1.0571 0.3888 -0.3272 0.382 Uiso 1 1 calc GR

loop_
_atom_site_aniso_label
_atom_site_aniso_U_11
_atom_site_aniso_U_22
_atom_site_aniso_U_33
_atom_site_aniso_U_23
_atom_site_aniso_U_13
_atom_site_aniso_U_12
C1 0.133(7) 0.188(8) 0.086(5) 0.037(5) -0.006(5) 0.085(6)
O2 0.102(4) 0.134(4) 0.091(3) 0.037(3) 0.015(3) 0.046(3)
C3 0.070(5) 0.095(5) 0.079(5) 0.029(4) -0.001(4) 0.013(4)
C3AA 0.077(5) 0.102(5) 0.084(5) 0.028(4) 0.018(4) 0.034(4)
C4AA 0.080(5) 0.087(4) 0.087(5) 0.034(4) 0.026(4) 0.025(4)
C6 0.059(4) 0.070(4) 0.087(5) 0.040(3) 0.014(4) 0.010(3)
C7 0.066(4) 0.095(5) 0.095(5) 0.047(4) 0.017(4) 0.021(3)
C8 0.091(6) 0.102(5) 0.080(5) 0.038(4) 0.019(4) 0.012(4)
C9 0.063(4) 0.070(4) 0.080(4) 0.027(3) 0.013(3) 0.007(3)
C10 0.065(4) 0.073(4) 0.092(4) 0.037(3) 0.020(3) 0.011(3)
C11 0.084(5) 0.075(4) 0.123(5) 0.042(4) 0.039(4) 0.021(4)
C12 0.092(5) 0.075(5) 0.138(6) 0.051(4) 0.052(5) 0.020(4)
C0AA 0.095(5) 0.062(4) 0.119(5) 0.049(4) 0.030(4) 0.015(4)
C14 0.077(4) 0.083(5) 0.108(5) 0.048(4) 0.031(4) 0.004(4)
C15 0.086(5) 0.073(4) 0.099(4) 0.038(3) 0.023(4) 0.022(4)
C1AA 0.092(5) 0.101(6) 0.121(6) 0.050(4) 0.034(4) 0.022(5)
C17 0.109(6) 0.075(5) 0.167(7) 0.065(5) 0.061(5) 0.016(4)
C18 0.081(5) 0.083(6) 0.152(8) 0.049(6) 0.049(5) 0.021(4)
C2AA 0.129(6) 0.093(6) 0.146(7) 0.060(6) 0.072(6) 0.033(5)
C20 0.159(8) 0.096(6) 0.120(6) 0.049(5) 0.069(5) 0.030(5)
C21 0.130(6) 0.086(5) 0.142(7) 0.050(6) 0.083(6) 0.029(5)
C22 0.099(5) 0.088(6) 0.130(7) 0.045(6) 0.060(5) 0.027(4)
N23 0.097(4) 0.082(4) 0.136(5) 0.064(4) 0.053(4) 0.024(3)
C24 0.066(4) 0.075(5) 0.143(7) 0.044(5) 0.029(5) 0.007(3)
C25 0.081(5) 0.089(5) 0.125(7) 0.041(5) 0.017(5) 0.019(4)
C26 0.097(6) 0.092(5) 0.120(7) 0.034(5) 0.007(5) 0.028(4)
C27 0.087(5) 0.088(5) 0.170(10) 0.031(6) 0.033(6) 0.037(4)
C28 0.112(6) 0.142(8) 0.085(6) 0.056(6) 0.033(5) 0.059(6)
C29 0.151(8) 0.107(7) 0.133(8) 0.043(6) 0.050(6) 0.052(6)
C30 0.147(8) 0.105(7) 0.143(8) 0.041(6) 0.060(7) 0.035(6)
C31 0.149(8) 0.121(7) 0.120(6) 0.050(6) 0.062(6) 0.056(6)
C32 0.099(6) 0.114(7) 0.089(6) 0.031(5) 0.024(5) 0.039(5)
N33 0.087(4) 0.102(5) 0.096(5) 0.029(4) 0.013(3) 0.038(4)
C34 0.109(7) 0.141(8) 0.110(7) 0.067(7) 0.039(6) 0.050(6)
C35 0.133(8) 0.174(9) 0.104(7) 0.081(7) 0.042(6) 0.085(8)
C40 0.118(9) 0.127(8) 0.345(18) -0.033(10) -0.059(10) 0.022(7)
C41 0.204(12) 0.162(9) 0.203(11) 0.055(9) -0.023(9) 0.101(10)
C36 0.091(6) 0.121(7) 0.081(5) 0.017(5) -0.019(4) 0.018(5)
C37 0.188(11) 0.117(8) 0.168(9) 0.004(7) 0.007(8) 0.030(7)
C38 0.157(10) 0.151(9) 0.195(10) 0.021(8) -0.028(8) 0.063(9)
C39 0.070(5) 0.123(6) 0.095(5) 0.041(4) 0.011(4) 0.026(5)
C42 0.072(5) 0.151(7) 0.077(4) 0.046(4) 0.017(4) 0.020(5)
C43 0.054(4) 0.068(4) 0.097(5) 0.030(4) 0.016(3) -0.002(3)
C44 0.076(4) 0.088(5) 0.068(4) 0.038(4) 0.011(3) 0.016(3)
C45 0.083(4) 0.084(5) 0.071(4) 0.023(4) 0.012(3) 0.011(4)
C46 0.070(4) 0.054(4) 0.080(5) 0.017(4) 0.011(3) 0.004(3)
C47 0.087(5) 0.065(4) 0.078(5) 0.036(4) 0.013(3) 0.012(3)
C48 0.078(4) 0.080(5) 0.085(4) 0.051(4) 0.022(3) 0.010(3)
C49 0.065(4) 0.085(5) 0.086(5) 0.047(5) 0.010(4) 0.002(4)
C50 0.062(4) 0.107(6) 0.080(5) 0.051(5) 0.005(4) 0.003(4)
C51 0.075(4) 0.086(5) 0.077(5) 0.015(5) 0.022(3) 0.021(4)
N52 0.077(4) 0.093(4) 0.073(4) 0.023(3) 0.025(3) 0.014(3)
C53 0.078(5) 0.140(7) 0.085(5) 0.054(5) 0.037(4) 0.021(4)
C54 0.118(6) 0.093(5) 0.110(6) 0.039(5) 0.041(5) 0.038(4)
C55 0.144(7) 0.110(6) 0.125(6) 0.072(6) 0.053(5) 0.038(5)
C56 0.116(6) 0.080(5) 0.109(5) 0.041(5) 0.043(4) 0.035(4)
C57 0.092(5) 0.107(5) 0.109(6) 0.022(5) 0.016(5) 0.026(4)
C58 0.152(7) 0.121(6) 0.096(5) 0.052(5) 0.057(5) 0.053(5)
C59 0.158(8) 0.128(6) 0.110(6) 0.076(5) 0.064(6) 0.064(5)
C60 0.156(8) 0.152(8) 0.126(7) 0.073(6) 0.055(6) 0.067(6)
C63 0.174(10) 0.171(9) 0.148(8) 0.091(7) 0.066(7) 0.072(7)
N62 0.129(5) 0.134(5) 0.129(5) 0.060(4) 0.061(4) 0.049(4)
C61 0.162(8) 0.122(7) 0.133(7) 0.052(6) 0.056(6) 0.061(6)
C66 0.265(13) 0.184(9) 0.171(9) 0.102(8) 0.140(9) 0.145(9)
C64 0.45(2) 0.316(16) 0.233(12) 0.207(13) 0.242(15) 0.307(17)
C65 0.273(15) 0.41(2) 0.217(12) 0.230(14) 0.185(12) 0.220(15)
C67 0.166(10) 0.210(11) 0.192(10) 0.127(9) 0.069(7) 0.125(9)
C68 0.146(9) 0.174(10) 0.169(9) 0.098(8) 0.069(7) 0.059(7)
C71 0.138(9) 0.260(15) 0.304(16) 0.169(13) 0.110(10) 0.067(10)
C70 0.249(17) 0.314(19) 0.50(3) 0.29(2) 0.233(19) 0.208(16)
C69 0.132(8) 0.221(11) 0.253(12) 0.140(10) 0.081(8) 0.107(9)
C74 0.138(8) 0.175(9) 0.166(8) 0.114(7) 0.055(6) 0.065(7)
C73 0.117(7) 0.147(7) 0.113(6) 0.054(5) 0.037(5) 0.037(6)
C72 0.088(5) 0.129(6) 0.133(6) 0.076(5) 0.032(5) 0.032(5)
C75 0.070(4) 0.067(4) 0.092(4) 0.039(3) 0.017(3) 0.012(3)
C76 0.073(5) 0.085(4) 0.109(5) 0.058(4) 0.016(4) 0.013(4)
C77 0.084(5) 0.115(5) 0.109(5) 0.075(4) 0.014(4) 0.022(4)
C78 0.058(4) 0.098(5) 0.092(4) 0.042(4) 0.006(4) 0.007(4)
C79 0.080(5) 0.091(4) 0.089(4) 0.052(4) 0.015(4) 0.020(4)
C80 0.067(4) 0.078(4) 0.092(4) 0.046(3) 0.007(3) 0.008(3)
C81 0.116(7) 0.077(4) 0.094(5) 0.050(4) 0.034(5) 0.027(5)
C82 0.054(5) 0.102(5) 0.084(4) 0.037(4) 0.003(4) 0.012(4)
C83 0.064(5) 0.099(5) 0.074(4) 0.028(4) 0.012(4) 0.022(4)
N84 0.077(4) 0.082(3) 0.081(3) 0.037(3) 0.016(3) 0.018(3)
C85 0.075(5) 0.093(4) 0.070(4) 0.029(4) 0.008(4) 0.026(4)
C86 0.061(4) 0.097(5) 0.084(4) 0.043(4) 0.007(3) 0.011(4)
C87 0.077(5) 0.093(5) 0.106(5) 0.039(4) 0.030(4) 0.018(4)
C88 0.072(5) 0.101(5) 0.082(4) 0.046(4) 0.017(4) 0.023(4)
C89 0.077(5) 0.112(5) 0.095(5) 0.031(5) 0.026(4) 0.035(4)
C90 0.099(5) 0.105(5) 0.083(5) 0.039(4) 0.026(4) 0.034(4)
C91 0.091(5) 0.132(6) 0.086(5) 0.062(5) 0.027(4) 0.045(4)
C92 0.093(5) 0.129(6) 0.114(6) 0.037(5) 0.028(4) 0.055(5)
C93 0.093(5) 0.154(6) 0.092(5) 0.084(5) 0.040(4) 0.055(5)
N94 0.092(5) 0.144(5) 0.104(4) 0.064(4) 0.020(4) 0.058(4)
C95 0.089(5) 0.150(6) 0.116(5) 0.087(5) 0.037(4) 0.049(5)
C96 0.099(6) 0.185(8) 0.135(6) 0.107(6) 0.048(5) 0.079(6)
C97 0.138(8) 0.298(13) 0.198(9) 0.180(10) 0.091(7) 0.149(9)
C98 0.113(6) 0.246(10) 0.193(8) 0.169(8) 0.085(6) 0.115(7)
C99 0.097(6) 0.173(8) 0.137(6) 0.096(6) 0.045(5) 0.064(6)
C100 0.092(6) 0.162(8) 0.154(7) 0.096(6) 0.043(6) 0.053(5)
C105 0.106(7) 0.202(9) 0.124(6) 0.028(6) 0.025(6) 0.082(6)
C101 0.108(8) 0.173(8) 0.141(8) 0.024(6) 0.021(6) 0.058(6)
C106 0.073(6) 0.158(7) 0.152(8) 0.083(6) 0.037(5) 0.033(5)
C102 0.152(10) 0.387(19) 0.213(11) 0.204(12) 0.099(10) 0.145(11)
C103 0.148(10) 0.44(2) 0.229(13) 0.239(14) 0.103(9) 0.126(12)
C104 0.087(6) 0.169(7) 0.106(5) 0.061(5) 0.032(5) 0.059(5)
C108 0.155(8) 0.142(8) 0.121(8) 0.029(6) 0.015(6) 0.060(7)
C109 0.226(12) 0.217(12) 0.091(6) 0.044(7) 0.054(7) 0.130(10)
C110 0.123(7) 0.189(10) 0.111(8) 0.029(8) 0.027(6) 0.071(7)
C111 0.114(7) 0.183(10) 0.127(9) 0.026(8) 0.011(6) 0.045(7)
C112 0.122(7) 0.198(11) 0.121(7) 0.039(7) 0.033(6) 0.065(8)
C107 0.073(5) 0.121(6) 0.129(7) 0.042(6) 0.007(5) 0.002(5)
O113 0.176(7) 0.323(12) 0.096(5) 0.018(6) 0.020(4) 0.084(7)
C114 0.36(2) 0.304(19) 0.119(9) 0.084(11) 0.049(11) 0.178(18)

loop_
_atom_type_symbol
_atom_type_description
_atom_type_scat_dispersion_real
_atom_type_scat_dispersion_imag
_atom_type_scat_source
C C 0.0033 0.0016 'International Tables Vol C Tables 4.2.6.8 and 6.1.1.4'
H H 0.0000 0.0000 'International Tables Vol C Tables 4.2.6.8 and 6.1.1.4'
N N 0.0061 0.0033 'International Tables Vol C Tables 4.2.6.8 and 6.1.1.4'
O O 0.0106 0.0060 'International Tables Vol C Tables 4.2.6.8 and 6.1.1.4'

loop_
_geom_angle_atom_site_label_1
_geom_angle_atom_site_label_2
_geom_angle_atom_site_label_3
_geom_angle
H1A C1 H1B 109.5
H1A C1 H1C 109.5
H1B C1 H1C 109.5
O2 C1 H1A 109.5
O2 C1 H1B 109.5
O2 C1 H1C 109.5
C3 O2 C1 114.4(5)
O2 C3 C8 110.4(7)
C3AA C3 O2 127.0(6)
C3AA C3 C8 122.6(6)
C3 C3AA H3AA 120.7
C3 C3AA C4AA 118.6(6)
C4AA C3AA H3AA 120.7
C3AA C4AA H4AA 118.3
C3AA C4AA C6 123.3(6)
C6 C4AA H4AA 118.3
C4AA C6 C7 116.3(6)
C4AA C6 C9 120.1(6)
C7 C6 C9 122.7(6)
C6 C7 H7 118.6
C8 C7 C6 122.9(6)
C8 C7 H7 118.6
C3 C8 H8 122.0
C7 C8 C3 116.1(7)
C7 C8 H8 122.0
C6 C9 C10 103.9(4)
C6 C9 C43 113.2(5)
C6 C9 C75 113.7(5)
C10 C9 C75 111.6(5)
C43 C9 C10 113.6(5)
C43 C9 C75 101.2(4)
C11 C10 C9 119.0(6)
C11 C10 C15 118.8(5)
C15 C10 C9 121.9(6)
C10 C11 H11 118.9
C10 C11 C12 122.1(6)
C12 C11 H11 118.9
C11 C12 H12 120.8
C0AA C12 C11 118.5(6)
C0AA C12 H12 120.8
C12 C0AA C1AA 117.1(7)
C14 C0AA C12 120.7(6)
C14 C0AA C1AA 122.2(7)
C0AA C14 H14 119.7
C0AA C14 C15 120.6(6)
C15 C14 H14 119.7
C10 C15 H15 120.4
C14 C15 C10 119.2(6)
C14 C15 H15 120.4
C17 C1AA C0AA 170.8(8)
C1AA C17 C18 176.9(8)
C2AA C18 C17 115.9(9)
N23 C18 C17 116.9(8)
N23 C18 C2AA 127.2(7)
C18 C2AA H2AA 120.7
C18 C2AA C20 118.5(7)
C20 C2AA H2AA 120.7
C2AA C20 H20 122.2
C21 C20 C2AA 115.7(8)
C21 C20 H20 122.2
C20 C21 H21 119.2
C20 C21 C22 121.6(7)
C22 C21 H21 119.2
C21 C22 N23 123.9(7)
C21 C22 C24 122.3(7)
N23 C22 C24 113.7(7)
C18 N23 C22 113.0(7)
C25 C24 C22 176.9(8)
C24 C25 C26 177.9(8)
C27 C26 C25 176.0(9)
C26 C27 C28 174.1(9)
C29 C28 C27 120.9(9)
N33 C28 C27 112.7(8)
N33 C28 C29 126.4(7)
C28 C29 H29 121.5
C28 C29 C30 117.0(8)
C30 C29 H29 121.5
C29 C30 H30 119.3
C31 C30 C29 121.4(8)
C31 C30 H30 119.3
C30 C31 H31 121.9
C30 C31 C32 116.1(8)
C32 C31 H31 121.9
N33 C32 C31 124.8(8)
N33 C32 C34 112.8(7)
C34 C32 C31 122.4(8)
C32 N33 C28 114.2(7)
C35 C34 C32 173.7(9)
C34 C35 C36 179.1(10)
C41 C40 H40 120.0
C41 C40 C39 120.0
C39 C40 H40 120.0
C40 C41 H41 120.0
C36 C41 C40 120.0
C36 C41 H41 120.0
C41 C36 C35 119.2(6)
C41 C36 C37 120.0
C37 C36 C35 120.7(6)
C36 C37 H37 120.0
C38 C37 C36 120.0
C38 C37 H37 120.0
C37 C38 H38 120.0
C37 C38 C39 120.0
C39 C38 H38 120.0
C40 C39 C42 120.8(6)
C38 C39 C40 120.0
C38 C39 C42 119.1(6)
C39 C42 C72 111.4(5)
C39 C42 C104 106.8(6)
C39 C42 C107 112.1(6)
C104 C42 C72 110.3(6)
C107 C42 C72 102.4(6)
C107 C42 C104 113.9(5)
C44 C43 C9 119.9(6)
C44 C43 C48 117.4(6)
C48 C43 C9 122.1(6)
C43 C44 H44 119.6
C45 C44 C43 120.8(6)
C45 C44 H44 119.6
C44 C45 H45 120.0
C44 C45 C46 119.9(6)
C46 C45 H45 120.0
C47 C46 C45 118.1(6)
C47 C46 C49 124.6(6)
C49 C46 C45 117.3(6)
C46 C47 H47 118.5
C48 C47 C46 123.0(6)
C48 C47 H47 118.5
C43 C48 H48 119.7
C47 C48 C43 120.6(6)
C47 C48 H48 119.7
C50 C49 C46 177.9(7)
C49 C50 C51 176.0(7)
N52 C51 C50 110.6(7)
C56 C51 C50 122.2(7)
C56 C51 N52 127.2(7)
C53 N52 C51 112.0(6)
N52 C53 C54 125.9(6)
N52 C53 C57 111.5(8)
C54 C53 C57 122.6(9)
C53 C54 H54 121.2
C55 C54 C53 117.6(8)
C55 C54 H54 121.2
C54 C55 H55 120.4
C54 C55 C56 119.1(7)
C56 C55 H55 120.4
C51 C56 C55 118.0(7)
C51 C56 H56 121.0
C55 C56 H56 121.0
C58 C57 C53 174.4(9)
C57 C58 C59 178.1(10)
C60 C59 C58 175.3(10)
C59 C60 C61 177.1(10)
N62 C63 C65 120.0
N62 C63 C67 116.2(7)
C65 C63 C67 123.8(7)
C61 N62 C63 120.0
N62 C61 C60 114.1(6)
N62 C61 C66 120.0
C66 C61 C60 125.8(6)
C61 C66 H66 120.0
C64 C66 C61 120.0
C64 C66 H66 120.0
C66 C64 H64 120.0
C65 C64 C66 120.0
C65 C64 H64 120.0
C63 C65 H65 120.0
C64 C65 C63 120.0
C64 C65 H65 120.0
C68 C67 C63 178.3(12)
C67 C68 C69 178.0(14)
C70 C71 H71 120.0
C70 C71 C72 120.0
C72 C71 H71 120.0
C71 C70 H70 120.0
C71 C70 C69 120.0
C69 C70 H70 120.0
C70 C69 C68 120.8(7)
C70 C69 C74 120.0
C74 C69 C68 119.0(7)
C69 C74 H74 120.0
C73 C74 C69 120.0
C73 C74 H74 120.0
C74 C73 H73 120.0
C72 C73 C74 120.0
C72 C73 H73 120.0
C71 C72 C42 121.9(6)
C73 C72 C42 118.0(6)
C73 C72 C71 120.0
C76 C75 C9 122.9(5)
C80 C75 C9 116.6(5)
C80 C75 C76 119.9(6)
C75 C76 H76 119.5
C77 C76 C75 121.0(5)
C77 C76 H76 119.5
C76 C77 H77 120.3
C76 C77 C78 119.4(6)
C78 C77 H77 120.3
C77 C78 C81 118.8(6)
C79 C78 C77 120.3(6)
C79 C78 C81 120.8(6)
C78 C79 H79 120.3
C78 C79 C80 119.4(5)
C80 C79 H79 120.3
C75 C80 C79 119.8(5)
C75 C80 H80 120.1
C79 C80 H80 120.1
C82 C81 C78 176.7(7)
C81 C82 C83 177.2(7)
C82 C83 C88 120.4(6)
N84 C83 C82 116.5(6)
N84 C83 C88 123.2(6)
C83 N84 C85 116.0(5)
N84 C85 C86 123.2(6)
N84 C85 C89 113.3(6)
C86 C85 C89 123.4(6)
C85 C86 H86 120.0
C87 C86 C85 120.0(6)
C87 C86 H86 120.0
C86 C87 H87 120.4
C86 C87 C88 119.1(6)
C88 C87 H87 120.4
C83 C88 H88 120.8
C87 C88 C83 118.5(6)
C87 C88 H88 120.8
C90 C89 C85 177.8(7)
C89 C90 C91 174.4(8)
C92 C91 C90 175.4(8)
C91 C92 C93 171.3(8)
N94 C93 C92 113.6(7)
N94 C93 C98 124.9(6)
C98 C93 C92 121.5(7)
C93 N94 C95 117.7(6)
N94 C95 C96 122.0(7)
N94 C95 C99 116.6(7)
C96 C95 C99 121.5(7)
C95 C96 H96 120.9
C97 C96 C95 118.2(7)
C97 C96 H96 120.9
C96 C97 H97 120.2
C98 C97 C96 119.7(7)
C98 C97 H97 120.2
C93 C98 C97 117.6(7)
C93 C98 H98 121.2
C97 C98 H98 121.2
C100 C99 C95 176.3(8)
C99 C100 C106 177.3(8)
C101 C105 H105 120.0
C101 C105 C104 120.0
C104 C105 H105 120.0
C105 C101 H101 120.0
C105 C101 C106 120.0
C106 C101 H101 120.0
C101 C106 C100 116.2(6)
C101 C106 C102 120.0
C102 C106 C100 123.7(6)
C106 C102 H102 120.0
C103 C102 C106 120.0
C103 C102 H102 120.0
C102 C103 H103 120.0
C102 C103 C104 120.0
C104 C103 H103 120.0
C105 C104 C42 120.2(5)
C103 C104 C42 119.8(5)
C103 C104 C105 120.0
C109 C108 H108 120.0
C109 C108 C107 120.0
C107 C108 H108 120.0
C108 C109 H109 120.0
C108 C109 C110 120.0
C110 C109 H109 120.0
C109 C110 C111 120.0
C109 C110 O113 126.5(9)
C111 C110 O113 113.5(9)
C110 C111 H111 120.0
C112 C111 C110 120.0
C112 C111 H111 120.0
C111 C112 H112 120.0
C111 C112 C107 120.0
C107 C112 H112 120.0
C108 C107 C42 122.5(6)
C112 C107 C42 117.4(6)
C112 C107 C108 120.0
C110 O113 C114 111.9(10)
O113 C114 H11A 109.5
O113 C114 H11B 109.5
O113 C114 H11C 109.5
H11A C114 H11B 109.5
H11A C114 H11C 109.5
H11B C114 H11C 109.5

loop_
_geom_bond_atom_site_label_1
_geom_bond_atom_site_label_2
_geom_bond_distance
C1 H1A 0.9800
C1 H1B 0.9800
C1 H1C 0.9800
C1 O2 1.445(8)
O2 C3 1.427(8)
C3 C3AA 1.313(8)
C3 C8 1.458(9)
C3AA H3AA 0.9500
C3AA C4AA 1.380(8)
C4AA H4AA 0.9500
C4AA C6 1.382(8)
C6 C7 1.405(8)
C6 C9 1.525(8)
C7 H7 0.9500
C7 C8 1.361(8)
C8 H8 0.9500
C9 C10 1.552(8)
C9 C43 1.532(8)
C9 C75 1.554(8)
C10 C11 1.353(8)
C10 C15 1.430(8)
C11 H11 0.9500
C11 C12 1.406(8)
C12 H12 0.9500
C12 C0AA 1.391(9)
C0AA C14 1.369(9)
C0AA C1AA 1.477(11)
C14 H14 0.9500
C14 C15 1.395(8)
C15 H15 0.9500
C1AA C17 1.192(9)
C17 C18 1.440(11)
C18 C2AA 1.388(10)
C18 N23 1.297(9)
C2AA H2AA 0.9500
C2AA C20 1.407(10)
C20 H20 0.9500
C20 C21 1.349(10)
C21 H21 0.9500
C21 C22 1.373(10)
C22 N23 1.380(9)
C22 C24 1.477(12)
C24 C25 1.199(11)
C25 C26 1.319(13)
C26 C27 1.232(13)
C27 C28 1.470(13)
C28 C29 1.368(11)
C28 N33 1.341(9)
C29 H29 0.9500
C29 C30 1.371(11)
C30 H30 0.9500
C30 C31 1.350(11)
C31 H31 0.9500
C31 C32 1.434(10)
C32 N33 1.327(8)
C32 C34 1.428(13)
C34 C35 1.225(12)
C35 C36 1.458(13)
C40 H40 0.9500
C40 C41 1.3900
C40 C39 1.3900
C41 H41 0.9500
C41 C36 1.3900
C36 C37 1.3900
C37 H37 0.9500
C37 C38 1.3900
C38 H38 0.9500
C38 C39 1.3900
C39 C42 1.545(9)
C42 C72 1.575(9)
C42 C104 1.554(8)
C42 C107 1.550(8)
C43 C44 1.413(8)
C43 C48 1.421(8)
C44 H44 0.9500
C44 C45 1.370(8)
C45 H45 0.9500
C45 C46 1.443(8)
C46 C47 1.351(8)
C46 C49 1.413(11)
C47 H47 0.9500
C47 C48 1.351(8)
C48 H48 0.9500
C49 C50 1.257(12)
C50 C51 1.434(11)
C51 N52 1.352(8)
C51 C56 1.333(9)
N52 C53 1.331(9)
C53 C54 1.426(10)
C53 C57 1.497(11)
C54 H54 0.9500
C54 C55 1.313(9)
C55 H55 0.9500
C55 C56 1.409(10)
C56 H56 0.9500
C57 C58 1.213(11)
C58 C59 1.278(12)
C59 C60 1.170(11)
C60 C61 1.430(11)
C63 N62 1.3900
C63 C65 1.3900
C63 C67 1.391(12)
N62 C61 1.3900
C61 C66 1.3900
C66 H66 0.9500
C66 C64 1.3900
C64 H64 0.9500
C64 C65 1.3900
C65 H65 0.9500
C67 C68 1.132(13)
C68 C69 1.510(15)
C71 H71 0.9500
C71 C70 1.3900
C71 C72 1.3900
C70 H70 0.9500
C70 C69 1.3900
C69 C74 1.3900
C74 H74 0.9500
C74 C73 1.3900
C73 H73 0.9500
C73 C72 1.3900
C75 C76 1.378(8)
C75 C80 1.374(7)
C76 H76 0.9500
C76 C77 1.370(8)
C77 H77 0.9500
C77 C78 1.409(8)
C78 C79 1.361(8)
C78 C81 1.488(11)
C79 H79 0.9500
C79 C80 1.421(8)
C80 H80 0.9500
C81 C82 1.201(9)
C82 C83 1.399(9)
C83 N84 1.339(7)
C83 C88 1.408(8)
N84 C85 1.360(7)
C85 C86 1.367(8)
C85 C89 1.416(10)
C86 H86 0.9500
C86 C87 1.359(8)
C87 H87 0.9500
C87 C88 1.363(8)
C88 H88 0.9500
C89 C90 1.233(10)
C90 C91 1.322(11)
C91 C92 1.198(10)
C92 C93 1.497(11)
C93 N94 1.323(8)
C93 C98 1.352(9)
N94 C95 1.338(8)
C95 C96 1.389(9)
C95 C99 1.440(11)
C96 H96 0.9500
C96 C97 1.381(10)
C97 H97 0.9500
C97 C98 1.378(10)
C98 H98 0.9500
C99 C100 1.186(11)
C100 C106 1.463(11)
C105 H105 0.9500
C105 C101 1.3900
C105 C104 1.3900
C101 H101 0.9500
C101 C106 1.3900
C106 C102 1.3900
C102 H102 0.9500
C102 C103 1.3900
C103 H103 0.9500
C103 C104 1.3900
C108 H108 0.9500
C108 C109 1.3900
C108 C107 1.3900
C109 H109 0.9500
C109 C110 1.3900
C110 C111 1.3900
C110 O113 1.395(9)
C111 H111 0.9500
C111 C112 1.3900
C112 H112 0.9500
C112 C107 1.3900
O113 C114 1.532(16)
C114 H11A 0.9800
C114 H11B 0.9800
C114 H11C 0.9800

loop_
_geom_torsion_atom_site_label_1
_geom_torsion_atom_site_label_2
_geom_torsion_atom_site_label_3
_geom_torsion_atom_site_label_4
_geom_torsion
C1 O2 C3 C3AA -1.3(10)
C1 O2 C3 C8 179.6(6)
O2 C3 C3AA C4AA 177.1(6)
O2 C3 C8 C7 -178.7(5)
C3 C3AA C4AA C6 1.5(9)
C3AA C3 C8 C7 2.2(9)
C3AA C4AA C6 C7 2.6(8)
C3AA C4AA C6 C9 171.8(5)
C4AA C6 C7 C8 -4.5(8)
C4AA C6 C9 C10 -72.2(7)
C4AA C6 C9 C43 51.6(7)
C4AA C6 C9 C75 166.3(5)
C6 C7 C8 C3 2.3(9)
C6 C9 C10 C11 -71.7(7)
C6 C9 C10 C15 103.4(6)
C6 C9 C43 C44 -167.8(5)
C6 C9 C43 C48 20.7(7)
C6 C9 C75 C76 140.7(6)
C6 C9 C75 C80 -48.2(7)
C7 C6 C9 C10 96.3(6)
C7 C6 C9 C43 -140.0(5)
C7 C6 C9 C75 -25.3(7)
C8 C3 C3AA C4AA -4.0(10)
C9 C6 C7 C8 -173.4(5)
C9 C10 C11 C12 177.6(6)
C9 C10 C15 C14 -175.9(5)
C9 C43 C44 C45 -175.9(5)
C9 C43 C48 C47 173.9(5)
C9 C75 C76 C77 173.3(6)
C9 C75 C80 C79 -175.7(5)
C10 C9 C43 C44 -49.5(7)
C10 C9 C43 C48 139.0(5)
C10 C9 C75 C76 23.6(8)
C10 C9 C75 C80 -165.4(5)
C10 C11 C12 C0AA -2.6(10)
C11 C10 C15 C14 -0.8(9)
C11 C12 C0AA C14 1.2(10)
C11 C12 C0AA C1AA -179.7(6)
C12 C0AA C14 C15 0.3(10)
C0AA C14 C15 C10 -0.5(9)
C15 C10 C11 C12 2.4(10)
C1AA C0AA C14 C15 -178.8(6)
C17 C18 C2AA C20 -180.0(7)
C17 C18 N23 C22 176.8(6)
C18 C2AA C20 C21 1.7(11)
C2AA C18 N23 C22 -2.5(11)
C2AA C20 C21 C22 0.5(12)
C20 C21 C22 N23 -4.0(12)
C20 C21 C22 C24 -179.7(7)
C21 C22 N23 C18 4.8(10)
N23 C18 C2AA C20 -0.7(12)
C24 C22 N23 C18 -179.3(6)
C27 C28 C29 C30 179.7(8)
C27 C28 N33 C32 178.9(6)
C28 C29 C30 C31 1.3(14)
C29 C28 N33 C32 -1.0(11)
C29 C30 C31 C32 -0.8(13)
C30 C31 C32 N33 -0.8(12)
C30 C31 C32 C34 -179.6(8)
C31 C32 N33 C28 1.6(10)
N33 C28 C29 C30 -0.5(13)
C34 C32 N33 C28 -179.5(6)
C35 C36 C37 C38 176.3(6)
C40 C41 C36 C35 -176.4(6)
C40 C41 C36 C37 0.0
C40 C39 C42 C72 -4.2(7)
C40 C39 C42 C104 116.3(6)
C40 C39 C42 C107 -118.3(6)
C41 C40 C39 C38 0.0
C41 C40 C39 C42 -177.3(5)
C41 C36 C37 C38 0.0
C36 C37 C38 C39 0.0
C37 C38 C39 C40 0.0
C37 C38 C39 C42 177.3(5)
C38 C39 C42 C72 178.4(5)
C38 C39 C42 C104 -61.0(7)
C38 C39 C42 C107 64.4(7)
C39 C40 C41 C36 0.0
C39 C42 C72 C71 115.4(6)
C39 C42 C72 C73 -61.1(6)
C39 C42 C104 C105 121.4(5)
C39 C42 C104 C103 -55.9(7)
C39 C42 C107 C108 -10.8(8)
C39 C42 C107 C112 172.1(5)
C43 C9 C10 C11 164.8(5)
C43 C9 C10 C15 -20.1(8)
C43 C9 C75 C76 -97.6(6)
C43 C9 C75 C80 73.5(6)
C43 C44 C45 C46 1.8(9)
C44 C43 C48 C47 2.2(8)
C44 C45 C46 C47 2.3(8)
C44 C45 C46 C49 -176.9(5)
C45 C46 C47 C48 -4.2(9)
C46 C47 C48 C43 1.9(9)
C48 C43 C44 C45 -4.0(8)
C49 C46 C47 C48 174.9(6)
C50 C51 N52 C53 178.6(5)
C50 C51 C56 C55 179.3(6)
C51 N52 C53 C54 0.0(9)
C51 N52 C53 C57 -177.7(5)
N52 C51 C56 C55 -0.3(11)
N52 C53 C54 C55 3.8(11)
C53 C54 C55 C56 -5.9(11)
C54 C55 C56 C51 4.4(11)
C56 C51 N52 C53 -1.8(9)
C57 C53 C54 C55 -178.7(7)
C60 C61 C66 C64 177.2(7)
C63 N62 C61 C60 -177.5(7)
C63 N62 C61 C66 0.0
N62 C63 C65 C64 0.0
N62 C61 C66 C64 0.0
C61 C66 C64 C65 0.0
C66 C64 C65 C63 0.0
C65 C63 N62 C61 0.0
C67 C63 N62 C61 179.8(8)
C67 C63 C65 C64 -179.7(9)
C68 C69 C74 C73 -175.7(8)
C71 C70 C69 C68 175.6(8)
C71 C70 C69 C74 0.0
C70 C71 C72 C42 -176.4(6)
C70 C71 C72 C73 0.0
C70 C69 C74 C73 0.0
C69 C74 C73 C72 0.0
C74 C73 C72 C42 176.5(6)
C74 C73 C72 C71 0.0
C72 C42 C104 C105 -117.3(5)
C72 C42 C104 C103 65.4(7)
C72 C42 C107 C108 -130.3(5)
C72 C42 C107 C112 52.5(6)
C72 C71 C70 C69 0.0
C75 C9 C10 C11 51.2(7)
C75 C9 C10 C15 -133.7(6)
C75 C9 C43 C44 70.2(6)
C75 C9 C43 C48 -101.2(6)
C75 C76 C77 C78 1.6(10)
C76 C75 C80 C79 -4.3(9)
C76 C77 C78 C79 -3.8(10)
C76 C77 C78 C81 179.8(6)
C77 C78 C79 C80 2.0(10)
C78 C79 C80 C75 2.0(9)
C80 C75 C76 C77 2.4(10)
C81 C78 C79 C80 178.3(6)
C82 C83 N84 C85 -179.3(5)
C82 C83 C88 C87 180.0(6)
C83 N84 C85 C86 -2.1(9)
C83 N84 C85 C89 -179.7(5)
N84 C83 C88 C87 -2.0(9)
N84 C85 C86 C87 0.8(10)
C85 C86 C87 C88 0.0(10)
C86 C87 C88 C83 0.6(9)
C88 C83 N84 C85 2.7(9)
C89 C85 C86 C87 178.2(6)
C92 C93 N94 C95 -179.0(6)
C92 C93 C98 C97 178.3(9)
C93 N94 C95 C96 0.9(11)
C93 N94 C95 C99 -178.0(7)
N94 C93 C98 C97 -0.6(15)
N94 C95 C96 C97 -1.0(13)
C95 C96 C97 C98 0.3(15)
C96 C97 C98 C93 0.5(16)
C98 C93 N94 C95 0.0(12)
C99 C95 C96 C97 177.9(9)
C100 C106 C102 C103 -176.3(7)
C105 C101 C106 C100 176.5(6)
C105 C101 C106 C102 0.0
C101 C105 C104 C42 -177.3(6)
C101 C105 C104 C103 0.0
C101 C106 C102 C103 0.0
C106 C102 C103 C104 0.0
C102 C103 C104 C42 177.3(6)
C102 C103 C104 C105 0.0
C104 C42 C72 C71 -3.1(7)
C104 C42 C72 C73 -179.6(5)
C104 C42 C107 C108 110.6(6)
C104 C42 C107 C112 -66.5(8)
C104 C105 C101 C106 0.0
C108 C109 C110 C111 0.0
C108 C109 C110 O113 179.2(7)
C109 C108 C107 C42 -177.1(6)
C109 C108 C107 C112 0.0
C109 C110 C111 C112 0.0
C109 C110 O113 C114 -4.5(12)
C110 C111 C112 C107 0.0
C111 C110 O113 C114 174.7(9)
C111 C112 C107 C42 177.2(5)
C111 C112 C107 C108 0.0
C107 C42 C72 C71 -124.6(5)
C107 C42 C72 C73 58.9(6)
C107 C42 C104 C105 -2.9(9)
C107 C42 C104 C103 179.9(5)
C107 C108 C109 C110 0.0
O113 C110 C111 C112 -179.3(6)

loop_
_platon_squeeze_void_nr
_platon_squeeze_void_average_x
_platon_squeeze_void_average_y
_platon_squeeze_void_average_z
_platon_squeeze_void_volume
_platon_squeeze_void_count_electrons
_platon_squeeze_void_content
1 -0.013 -0.003 -0.001 3439 718 ' '
